data_4340089
loop_
_publ_author_name
'Handke, Marcel'
'Weber, Hanna'
'Lange, Marcus'
'M\"ollmer, Jens'
'Lincke, J\"org'
'Gl\"aser, Roger'
'Staudt, Reiner'
'Krautscheid, Harald'

_publ_section_title
;
 Network Flexibility: Control of Gate Opening in an Isostructural Series
 of Ag-MOFs by Linker Substitution.
;
_journal_issue 14
_journal_name_full 'Inorganic chemistry'
_journal_page_first 7599
_journal_page_last 7607
_journal_paper_doi 10.1021/ic500908r
_journal_volume 53
_journal_year 2014
_chemical_formula_moiety 'C40 H38 Ag2 N8 O6'
_chemical_formula_sum 'C40 H38 Ag2 N8 O6'
_chemical_formula_weight 942.52
_chemical_name_systematic
;
 ?
;
_space_group_IT_number 45
_symmetry_cell_setting orthorhombic
_symmetry_Int_Tables_number 45
_symmetry_space_group_name_Hall 'I 2 -2c'
_symmetry_space_group_name_H-M 'I b a 2'
_atom_sites_solution_hydrogens geom
_atom_sites_solution_primary direct
_atom_sites_solution_secondary difmap
_audit_creation_method SHELXL-97
_cell_angle_alpha 90.00
_cell_angle_beta 90.00
_cell_angle_gamma 90.00
_cell_formula_units_Z 16
_cell_length_a 23.3024(5)
_cell_length_b 29.3223(8)
_cell_length_c 29.7087(9)
_cell_measurement_reflns_used 57104
_cell_measurement_temperature 100(2)
_cell_measurement_theta_max 28.35
_cell_measurement_theta_min 1.77
_cell_volume 20299.4(9)
_computing_cell_refinement 'STOE X-AREA'
_computing_data_collection 'STOE X-AREA'
_computing_data_reduction 'STOE X-AREA, STOE X-RED'
_computing_molecular_graphics 'DIAMOND 3.2e'
_computing_publication_material 'WinGX publication routines (Farrugia, 1999)'
_computing_structure_refinement 'SHELXL-97 Sheldrick, G. M. (2008) Acta Cryst.'
_computing_structure_solution 'SHELXS-97 Sheldrick, G. M. (2008) Acta Cryst.'
_diffrn_ambient_temperature 100(2)
_diffrn_detector_area_resol_mean 6.67
_diffrn_measured_fraction_theta_full 0.997
_diffrn_measured_fraction_theta_max 0.997
_diffrn_measurement_device_type 'STOE IPDS-2T'
_diffrn_measurement_method '\w scans'
_diffrn_radiation_monochromator graphite
_diffrn_radiation_source 'fine-focus sealed tube'
_diffrn_radiation_type MoK\a
_diffrn_radiation_wavelength 0.71073
_diffrn_reflns_av_R_equivalents 0.0297
_diffrn_reflns_av_sigmaI/netI 0.0349
_diffrn_reflns_limit_h_max 25
_diffrn_reflns_limit_h_min -29
_diffrn_reflns_limit_k_max 26
_diffrn_reflns_limit_k_min -37
_diffrn_reflns_limit_l_max 36
_diffrn_reflns_limit_l_min -37
_diffrn_reflns_number 34571
_diffrn_reflns_theta_full 27.00
_diffrn_reflns_theta_max 27.00
_diffrn_reflns_theta_min 1.77
_diffrn_standards_number none
_exptl_absorpt_coefficient_mu 0.816
_exptl_absorpt_correction_T_max 0.9134
_exptl_absorpt_correction_T_min 0.8473
_exptl_absorpt_correction_type numerical
_exptl_absorpt_process_details 'STOE X-RED'
_exptl_crystal_colour colourless
_exptl_crystal_density_diffrn 1.234
_exptl_crystal_density_method 'not measured'
_exptl_crystal_description prism
_exptl_crystal_F_000 7616
_exptl_crystal_size_max 0.22
_exptl_crystal_size_mid 0.19
_exptl_crystal_size_min 0.19
_refine_diff_density_max 0.852
_refine_diff_density_min -0.825
_refine_diff_density_rms 0.076
_refine_ls_abs_structure_details 'Flack H D (1983), Acta Cryst. A39, 876-881'
_refine_ls_abs_structure_Flack 0.026(16)
_refine_ls_extinction_method none
_refine_ls_goodness_of_fit_ref 1.029
_refine_ls_hydrogen_treatment mixed
_refine_ls_matrix_type full
_refine_ls_number_parameters 1025
_refine_ls_number_reflns 19986
_refine_ls_number_restraints 1
_refine_ls_restrained_S_all 1.029
_refine_ls_R_factor_all 0.0373
_refine_ls_R_factor_gt 0.0323
_refine_ls_shift/su_max 0.011
_refine_ls_shift/su_mean 0.000
_refine_ls_structure_factor_coef Fsqd
_refine_ls_weighting_details 'calc w=1/[\s^2^(Fo^2^)+(0.0641P)^2^+0.0000P] where P=(Fo^2^+2Fc^2^)/3'
_refine_ls_weighting_scheme calc
_refine_ls_wR_factor_gt 0.0879
_refine_ls_wR_factor_ref 0.0958
_reflns_number_gt 17853
_reflns_number_total 19986
_reflns_threshold_expression >2sigma(I)
_cod_data_source_file ic500908r_si_002.cif
_cod_data_source_block compound_4
_cod_depositor_comments 'Adding full bibliography for 4340086--4340098.cif.'
_cod_original_sg_symbol_H-M Iba2
_cod_database_code 4340089

loop_
_symmetry_equiv_pos_as_xyz
'x, y, z'
'-x, -y, z'
'-x, y, z+1/2'
'x, -y, z+1/2'
'x+1/2, y+1/2, z+1/2'
'-x+1/2, -y+1/2, z+1/2'
'-x+1/2, y+1/2, z+1'
'x+1/2, -y+1/2, z+1'

loop_
_atom_site_label
_atom_site_type_symbol
_atom_site_fract_x
_atom_site_fract_y
_atom_site_fract_z
_atom_site_U_iso_or_equiv
_atom_site_adp_type
_atom_site_occupancy
_atom_site_symmetry_multiplicity
_atom_site_calc_flag
_atom_site_refinement_flags
_atom_site_disorder_assembly
_atom_site_disorder_group
C1 C 0.72709(19) 0.37617(17) 0.37478(16) 0.0355(10) Uani 1 1 d . . .
C2 C 0.72631(17) 0.33842(15) 0.34073(15) 0.0298(9) Uani 1 1 d . . .
C3 C 0.77667(18) 0.32442(15) 0.31996(15) 0.0294(9) Uani 1 1 d . . .
H3 H 0.8120 0.3394 0.3260 0.035 Uiso 1 1 calc R . .
C4 C 0.77411(17) 0.28843(14) 0.29057(14) 0.0260(8) Uani 1 1 d . . .
C5 C 0.72361(17) 0.26646(15) 0.27926(13) 0.0259(8) Uani 1 1 d . . .
H5 H 0.7234 0.2418 0.2585 0.031 Uiso 1 1 calc R . .
C6 C 0.67300(16) 0.28165(14) 0.29938(14) 0.0261(8) Uani 1 1 d . . .
C7 C 0.67532(18) 0.31820(16) 0.33002(15) 0.0315(9) Uani 1 1 d . . .
H7 H 0.6409 0.3290 0.3435 0.038 Uiso 1 1 calc R . .
C8 C 0.84304(18) 0.34006(16) 0.21989(16) 0.0329(9) Uani 1 1 d . . .
H8A H 0.8668 0.3464 0.1934 0.049 Uiso 1 1 calc R . .
H8B H 0.8499 0.3635 0.2428 0.049 Uiso 1 1 calc R . .
H8C H 0.8025 0.3403 0.2112 0.049 Uiso 1 1 calc R . .
C9 C 0.85805(17) 0.29487(14) 0.23834(13) 0.0252(8) Uani 1 1 d . . .
C10 C 0.85544(17) 0.23243(14) 0.27905(13) 0.0242(8) Uani 1 1 d . . .
C11 C 0.83708(19) 0.19861(15) 0.31260(15) 0.0318(9) Uani 1 1 d . . .
H11A H 0.8050 0.1808 0.3005 0.048 Uiso 1 1 calc R . .
H11B H 0.8248 0.2143 0.3401 0.048 Uiso 1 1 calc R . .
H11C H 0.8692 0.1782 0.3196 0.048 Uiso 1 1 calc R . .
C12 C 0.60741(18) 0.22171(16) 0.27180(14) 0.0299(9) Uani 1 1 d . . .
C13 C 0.54922(19) 0.20142(15) 0.28077(15) 0.0290(8) Uani 1 1 d . . .
C14 C 0.51359(18) 0.21591(15) 0.31638(15) 0.0294(8) Uani 1 1 d . . .
H14 H 0.5231 0.2428 0.3325 0.035 Uiso 1 1 calc R . .
C15 C 0.46505(18) 0.19150(16) 0.32817(15) 0.0323(9) Uani 1 1 d . . .
C16 C 0.45216(19) 0.15227(17) 0.30394(16) 0.0355(10) Uani 1 1 d . . .
H16 H 0.4194 0.1349 0.3124 0.043 Uiso 1 1 calc R . .
C17 C 0.48571(18) 0.13717(16) 0.26740(16) 0.0314(9) Uani 1 1 d . . .
C18 C 0.53424(17) 0.16259(15) 0.25615(15) 0.0294(9) Uani 1 1 d . . .
H18 H 0.5574 0.1534 0.2314 0.035 Uiso 1 1 calc R . .
C19 C 0.4294(2) 0.20680(18) 0.36748(17) 0.0390(11) Uani 1 1 d . . .
H19A H 0.3926 0.1907 0.3672 0.059 Uiso 1 1 calc R . .
H19B H 0.4227 0.2397 0.3654 0.059 Uiso 1 1 calc R . .
H19C H 0.4498 0.2000 0.3955 0.059 Uiso 1 1 calc R . .
C20 C 0.4713(2) 0.09463(17) 0.2424(2) 0.0435(12) Uani 1 1 d . . .
H20A H 0.4328 0.0844 0.2509 0.065 Uiso 1 1 calc R . .
H20B H 0.4993 0.0708 0.2498 0.065 Uiso 1 1 calc R . .
H20C H 0.4724 0.1007 0.2100 0.065 Uiso 1 1 calc R . .
C21 C 0.75802(17) 0.59690(15) 0.58223(13) 0.0267(8) Uani 1 1 d . . .
C22 C 0.74950(18) 0.64054(16) 0.60860(14) 0.0290(9) Uani 1 1 d . . .
C23 C 0.69787(18) 0.64987(15) 0.62927(14) 0.0288(8) Uani 1 1 d . . .
H23 H 0.6678 0.6280 0.6291 0.035 Uiso 1 1 calc R . .
C24 C 0.69042(18) 0.69115(15) 0.65013(15) 0.0308(9) Uani 1 1 d . . .
C25 C 0.73345(19) 0.72397(16) 0.65333(15) 0.0317(9) Uani 1 1 d . . .
H25 H 0.7277 0.7517 0.6692 0.038 Uiso 1 1 calc R . .
C26 C 0.78604(18) 0.71414(15) 0.63184(15) 0.0301(9) Uani 1 1 d . . .
C27 C 0.79332(18) 0.67301(15) 0.61013(14) 0.0296(9) Uani 1 1 d . . .
H27 H 0.8289 0.6666 0.5959 0.035 Uiso 1 1 calc R . .
C28 C 0.62240(19) 0.63569(16) 0.72158(14) 0.0319(9) Uani 1 1 d . . .
H28A H 0.6218 0.6101 0.7003 0.048 Uiso 1 1 calc R . .
H28B H 0.5969 0.6289 0.7470 0.048 Uiso 1 1 calc R . .
H28C H 0.6616 0.6402 0.7327 0.048 Uiso 1 1 calc R . .
C29 C 0.60259(18) 0.67762(15) 0.69860(14) 0.0284(8) Uani 1 1 d . . .
C30 C 0.6012(2) 0.73909(16) 0.65648(16) 0.0375(11) Uani 1 1 d . . .
C31 C 0.6190(3) 0.7752(2) 0.6241(2) 0.0580(17) Uani 1 1 d . . .
H31A H 0.5855 0.7935 0.6156 0.087 Uiso 1 1 calc R . .
H31B H 0.6355 0.7610 0.5972 0.087 Uiso 1 1 calc R . .
H31C H 0.6477 0.7950 0.6383 0.087 Uiso 1 1 calc R . .
C32 C 0.8374(2) 0.78729(16) 0.64997(16) 0.0341(9) Uani 1 1 d . . .
C33 C 0.8908(2) 0.81341(17) 0.63923(17) 0.0379(10) Uani 1 1 d . . .
C34 C 0.9262(3) 0.8012(2) 0.6036(2) 0.0563(15) Uani 1 1 d . A .
H34 H 0.9180 0.7747 0.5863 0.068 Uiso 1 1 calc R . .
C35 C 0.9742(3) 0.8280(2) 0.5933(3) 0.070(2) Uani 1 1 d . . .
C36 C 0.9860(3) 0.8669(2) 0.6188(2) 0.0572(15) Uani 1 1 d . A .
H36 H 1.0187 0.8849 0.6118 0.069 Uiso 1 1 calc R . .
C37 C 0.9506(2) 0.87958(17) 0.65410(18) 0.0433(11) Uani 1 1 d . . .
C38 C 0.9026(2) 0.85269(17) 0.66365(17) 0.0400(11) Uani 1 1 d . A .
H38 H 0.8775 0.8615 0.6873 0.048 Uiso 1 1 calc R . .
C39A C 1.0225(6) 0.8110(5) 0.5631(5) 0.049(4) Uiso 0.48(3) 1 d P A 1
H39A H 1.0097 0.7838 0.5468 0.074 Uiso 0.48(3) 1 calc PR A 1
H39B H 1.0560 0.8034 0.5816 0.074 Uiso 0.48(3) 1 calc PR A 1
H39C H 1.0329 0.8349 0.5416 0.074 Uiso 0.48(3) 1 calc PR A 1
C39B C 1.0029(8) 0.8194(5) 0.5459(6) 0.064(5) Uiso 0.52(3) 1 d P A 2
H39D H 0.9992 0.8469 0.5273 0.096 Uiso 0.52(3) 1 calc PR A 2
H39E H 0.9837 0.7938 0.5309 0.096 Uiso 0.52(3) 1 calc PR A 2
H39F H 1.0437 0.8122 0.5500 0.096 Uiso 0.52(3) 1 calc PR A 2
C40 C 0.9637(3) 0.9220(2) 0.6798(2) 0.0637(16) Uani 1 1 d . A .
H40A H 0.9432 0.9214 0.7086 0.096 Uiso 1 1 calc R . .
H40B H 0.9514 0.9486 0.6623 0.096 Uiso 1 1 calc R . .
H40C H 1.0051 0.9239 0.6853 0.096 Uiso 1 1 calc R . .
C41 C 1.02728(18) 0.34546(15) 0.60974(14) 0.0283(8) Uani 1 1 d . . .
C42 C 1.02173(17) 0.37905(15) 0.57159(14) 0.0273(8) Uani 1 1 d . . .
C43 C 0.96668(17) 0.39591(14) 0.56023(14) 0.0262(8) Uani 1 1 d . . .
H43 H 0.9337 0.3878 0.5773 0.031 Uiso 1 1 calc R . .
C44 C 0.96270(17) 0.42466(15) 0.52330(13) 0.0258(8) Uani 1 1 d . . .
C45 C 1.01095(16) 0.43874(13) 0.49825(13) 0.0246(8) Uani 1 1 d . . .
H45 H 1.0071 0.4590 0.4734 0.029 Uiso 1 1 calc R . .
C46 C 1.06433(15) 0.42201(14) 0.51111(12) 0.0230(8) Uani 1 1 d . . .
C47 C 1.06890(17) 0.39210(14) 0.54746(13) 0.0262(8) Uani 1 1 d . . .
H47 H 1.1056 0.3806 0.5556 0.031 Uiso 1 1 calc R . .
C48 C 0.8968(2) 0.4011(2) 0.43619(17) 0.0467(13) Uani 1 1 d . . .
H48A H 0.9222 0.4193 0.4170 0.070 Uiso 1 1 calc R . .
H48B H 0.8643 0.3900 0.4183 0.070 Uiso 1 1 calc R . .
H48C H 0.9180 0.3751 0.4485 0.070 Uiso 1 1 calc R . .
C49 C 0.87511(17) 0.42977(15) 0.47361(14) 0.0282(8) Uani 1 1 d . . .
C50 C 0.87146(16) 0.46830(13) 0.53675(14) 0.0243(7) Uani 1 1 d . . .
C51 C 0.88806(18) 0.48897(16) 0.58018(14) 0.0303(9) Uani 1 1 d . . .
H51A H 0.8834 0.4665 0.6043 0.045 Uiso 1 1 calc R . .
H51B H 0.8636 0.5154 0.5863 0.045 Uiso 1 1 calc R . .
H51C H 0.9282 0.4987 0.5788 0.045 Uiso 1 1 calc R . .
C52 C 1.12318(18) 0.45278(14) 0.44814(13) 0.0257(8) Uani 1 1 d . . .
C53 C 1.18017(16) 0.44485(14) 0.42578(13) 0.0259(8) Uani 1 1 d . . .
C54 C 1.19252(18) 0.47108(16) 0.38717(14) 0.0300(9) Uani 1 1 d . . .
H54 H 1.1681 0.4957 0.3790 0.036 Uiso 1 1 calc R . .
C55 C 1.24058(19) 0.46102(18) 0.36085(15) 0.0343(10) Uani 1 1 d . . .
C56 C 1.2755(2) 0.42491(17) 0.37362(15) 0.0347(10) Uani 1 1 d . . .
H56 H 1.3080 0.4179 0.3556 0.042 Uiso 1 1 calc R . .
C57 C 1.26489(18) 0.39867(15) 0.41163(15) 0.0309(9) Uani 1 1 d . . .
C58 C 1.21648(17) 0.40979(15) 0.43790(14) 0.0290(8) Uani 1 1 d . . .
H58 H 1.2087 0.3928 0.4645 0.035 Uiso 1 1 calc R . .
C59 C 1.2532(2) 0.4885(2) 0.3190(2) 0.0470(13) Uani 1 1 d . . .
H59A H 1.2826 0.4729 0.3011 0.071 Uiso 1 1 calc R . .
H59B H 1.2672 0.5188 0.3276 0.071 Uiso 1 1 calc R . .
H59C H 1.2181 0.4917 0.3011 0.071 Uiso 1 1 calc R . .
C60 C 1.3027(2) 0.35906(18) 0.42396(18) 0.0433(11) Uani 1 1 d . . .
H60A H 1.3066 0.3575 0.4568 0.065 Uiso 1 1 calc R . .
H60B H 1.3406 0.3631 0.4103 0.065 Uiso 1 1 calc R . .
H60C H 1.2854 0.3307 0.4129 0.065 Uiso 1 1 calc R . .
C61 C 0.49834(16) 0.64148(15) 0.33347(14) 0.0274(8) Uani 1 1 d . . .
C62 C 0.49887(17) 0.61554(14) 0.37770(14) 0.0281(8) Uani 1 1 d . . .
C63 C 0.54641(16) 0.58937(15) 0.39054(14) 0.0273(8) Uani 1 1 d . . .
H63 H 0.5788 0.5871 0.3713 0.033 Uiso 1 1 calc R . .
C64 C 0.54594(17) 0.56744(14) 0.43021(15) 0.0293(8) Uani 1 1 d . . .
C65 C 0.49858(16) 0.56804(16) 0.45944(15) 0.0304(9) Uani 1 1 d . . .
H65 H 0.4990 0.5512 0.4868 0.036 Uiso 1 1 calc R . .
C66 C 0.45089(18) 0.59399(16) 0.44734(16) 0.0342(10) Uani 1 1 d . . .
C67 C 0.45214(18) 0.61770(16) 0.40633(15) 0.0330(9) Uani 1 1 d . . .
H67 H 0.4200 0.6358 0.3980 0.040 Uiso 1 1 calc R . .
C68 C 0.6078(2) 0.48978(16) 0.37838(16) 0.0360(10) Uani 1 1 d . . .
H68A H 0.5660 0.4859 0.3774 0.054 Uiso 1 1 calc R . .
H68B H 0.6264 0.4602 0.3739 0.054 Uiso 1 1 calc R . .
H68C H 0.6197 0.5108 0.3545 0.054 Uiso 1 1 calc R . .
C69 C 0.62482(17) 0.50872(15) 0.42303(14) 0.0292(9) Uani 1 1 d . . .
C70 C 0.62675(17) 0.55058(15) 0.48453(14) 0.0278(8) Uani 1 1 d . . .
C71 C 0.6126(2) 0.58547(18) 0.51800(16) 0.0399(11) Uani 1 1 d . . .
H71A H 0.5801 0.5751 0.5363 0.060 Uiso 1 1 calc R . .
H71B H 0.6024 0.6139 0.5027 0.060 Uiso 1 1 calc R . .
H71C H 0.6459 0.5907 0.5375 0.060 Uiso 1 1 calc R . .
C72 C 0.39090(19) 0.57860(17) 0.51449(15) 0.0334(9) Uani 1 1 d . . .
C73 C 0.33428(19) 0.58993(18) 0.53605(18) 0.0400(10) Uani 1 1 d . . .
C74 C 0.2951(2) 0.62075(18) 0.51938(18) 0.0437(11) Uani 1 1 d . . .
H74 H 0.3025 0.6359 0.4917 0.052 Uiso 1 1 calc R . .
C75 C 0.2446(2) 0.62992(19) 0.5428(2) 0.0542(15) Uani 1 1 d . . .
C76 C 0.2336(2) 0.6079(2) 0.5832(2) 0.0489(13) Uani 1 1 d . . .
H76 H 0.1994 0.6146 0.5994 0.059 Uiso 1 1 calc R . .
C77 C 0.2725(2) 0.5756(2) 0.60041(17) 0.0442(12) Uani 1 1 d . . .
C78 C 0.3219(2) 0.56683(18) 0.57644(15) 0.0377(10) Uani 1 1 d . . .
H78 H 0.3482 0.5447 0.5874 0.045 Uiso 1 1 calc R . .
C79 C 0.2011(3) 0.6645(2) 0.5240(3) 0.070(2) Uani 1 1 d . . .
H79A H 0.2108 0.6952 0.5347 0.105 Uiso 1 1 calc R . .
H79B H 0.1624 0.6565 0.5343 0.105 Uiso 1 1 calc R . .
H79C H 0.2022 0.6639 0.4910 0.105 Uiso 1 1 calc R . .
C80 C 0.2596(3) 0.5524(2) 0.6448(2) 0.0588(16) Uani 1 1 d . . .
H80A H 0.2931 0.5547 0.6646 0.088 Uiso 1 1 calc R . .
H80B H 0.2507 0.5202 0.6395 0.088 Uiso 1 1 calc R . .
H80C H 0.2266 0.5673 0.6591 0.088 Uiso 1 1 calc R . .
Ag1 Ag 0.744706(13) 0.452517(12) 0.433898(11) 0.03352(8) Uani 1 1 d . . .
Ag2 Ag 0.744338(12) 0.512312(11) 0.533764(10) 0.02840(7) Uani 1 1 d . . .
Ag3 Ag 0.978095(12) 0.184230(11) 0.247873(11) 0.02812(7) Uani 1 1 d . . .
Ag4 Ag 0.976688(14) 0.283863(12) 0.183975(12) 0.03504(8) Uani 1 1 d . . .
N1 N 0.90159(14) 0.23065(11) 0.25358(12) 0.0239(7) Uani 1 1 d . . .
N2 N 0.90254(14) 0.26992(11) 0.22770(12) 0.0256(7) Uani 1 1 d . . .
N3 N 0.82685(14) 0.27222(12) 0.27002(12) 0.0255(7) Uani 1 1 d . . .
N4 N 0.61813(14) 0.26229(12) 0.29224(12) 0.0272(7) Uani 1 1 d . . .
H4 H 0.5883 0.2779 0.3019 0.033 Uiso 1 1 calc R . .
N5 N 0.55157(15) 0.73604(13) 0.67727(13) 0.0326(8) Uani 1 1 d . . .
N6 N 0.55310(15) 0.69780(12) 0.70400(12) 0.0268(7) Uani 1 1 d . . .
N7 N 0.63493(15) 0.70284(13) 0.66868(12) 0.0298(8) Uani 1 1 d . . .
N8 N 0.83351(16) 0.74413(13) 0.63174(13) 0.0338(8) Uani 1 1 d . . .
H8 H 0.8646 0.7339 0.6183 0.041 Uiso 1 1 calc R . .
N9 N 0.82229(14) 0.47333(12) 0.51658(11) 0.0249(7) Uani 1 1 d . . .
N10 N 0.82452(15) 0.44854(13) 0.47653(12) 0.0298(8) Uani 1 1 d . . .
N11 N 0.90704(14) 0.44165(12) 0.51135(10) 0.0234(7) Uani 1 1 d . . .
N12 N 1.11576(14) 0.43135(13) 0.48853(12) 0.0269(7) Uani 1 1 d . . .
H12 H 1.1473 0.4222 0.5021 0.032 Uiso 1 1 calc R . .
N13 N 0.67089(14) 0.52284(13) 0.48559(11) 0.0258(7) Uani 1 1 d . . .
N14 N 0.66904(14) 0.49663(13) 0.44667(11) 0.0272(7) Uani 1 1 d . . .
N15 N 0.59645(14) 0.54297(12) 0.44555(12) 0.0273(7) Uani 1 1 d . . .
N16 N 0.40100(17) 0.59727(17) 0.47307(14) 0.0422(10) Uani 1 1 d . . .
H16A H 0.3727 0.6132 0.4613 0.051 Uiso 1 1 calc R . .
O1 O 0.76947(14) 0.40373(13) 0.37460(12) 0.0417(8) Uani 1 1 d . . .
O2 O 0.68644(14) 0.37850(12) 0.40291(11) 0.0402(8) Uani 1 1 d . . .
O3 O 0.64321(13) 0.20168(12) 0.24864(13) 0.0412(8) Uani 1 1 d . . .
O4 O 0.72656(14) 0.56308(12) 0.59225(11) 0.0354(7) Uani 1 1 d . . .
O5 O 0.79414(13) 0.59713(12) 0.55097(10) 0.0363(7) Uani 1 1 d . . .
O6 O 0.79942(15) 0.80299(12) 0.67422(13) 0.0422(8) Uani 1 1 d . . .
O7 O 0.99030(13) 0.34600(11) 0.64077(10) 0.0319(6) Uani 1 1 d . . .
O8 O 1.06873(14) 0.31767(11) 0.60794(11) 0.0377(7) Uani 1 1 d . . .
O9 O 1.08422(12) 0.47500(11) 0.43025(10) 0.0323(6) Uani 1 1 d . . .
O10 O 0.53265(14) 0.62923(13) 0.30331(11) 0.0414(8) Uani 1 1 d . . .
O11 O 0.46219(14) 0.67345(12) 0.32957(12) 0.0376(7) Uani 1 1 d . . .
O12 O 0.42556(16) 0.55407(16) 0.53172(13) 0.0581(11) Uani 1 1 d . . .

loop_
_atom_site_aniso_label
_atom_site_aniso_U_11
_atom_site_aniso_U_22
_atom_site_aniso_U_33
_atom_site_aniso_U_23
_atom_site_aniso_U_13
_atom_site_aniso_U_12
C1 0.026(2) 0.037(2) 0.044(2) -0.018(2) -0.0099(19) 0.0129(18)
C2 0.0196(18) 0.035(2) 0.035(2) -0.0102(17) 0.0037(16) 0.0043(16)
C3 0.0211(18) 0.028(2) 0.039(2) -0.0089(17) 0.0016(16) 0.0026(15)
C4 0.0185(17) 0.030(2) 0.0293(19) -0.0064(15) 0.0047(15) 0.0046(15)
C5 0.0252(19) 0.0251(19) 0.0275(19) -0.0047(15) 0.0032(15) -0.0019(15)
C6 0.0186(18) 0.026(2) 0.034(2) -0.0084(16) 0.0009(15) 0.0004(14)
C7 0.0204(19) 0.034(2) 0.040(2) -0.0124(18) 0.0071(17) 0.0012(16)
C8 0.023(2) 0.030(2) 0.045(2) 0.0034(18) 0.0069(18) 0.0047(16)
C9 0.0212(18) 0.0271(19) 0.027(2) 0.0002(15) 0.0040(15) 0.0000(15)
C10 0.0209(18) 0.0255(19) 0.0262(18) -0.0005(15) 0.0072(15) 0.0027(15)
C11 0.029(2) 0.028(2) 0.038(2) 0.0043(18) 0.0114(18) 0.0011(16)
C12 0.024(2) 0.036(2) 0.030(2) -0.0099(17) -0.0002(16) -0.0009(17)
C13 0.028(2) 0.025(2) 0.033(2) -0.0011(16) -0.0008(17) 0.0007(16)
C14 0.0239(19) 0.033(2) 0.031(2) 0.0004(17) -0.0003(16) -0.0012(16)
C15 0.0234(19) 0.039(3) 0.035(2) -0.0012(18) 0.0076(17) 0.0023(17)
C16 0.025(2) 0.037(2) 0.044(2) -0.003(2) 0.0002(18) -0.0058(17)
C17 0.0225(19) 0.029(2) 0.043(2) -0.0038(17) -0.0030(17) -0.0020(16)
C18 0.0229(19) 0.029(2) 0.036(2) -0.0020(17) -0.0014(16) -0.0003(15)
C19 0.026(2) 0.048(3) 0.043(2) -0.008(2) 0.0084(19) -0.0009(19)
C20 0.030(2) 0.038(2) 0.063(3) -0.017(2) 0.000(2) -0.0074(18)
C21 0.0224(19) 0.034(2) 0.0239(18) -0.0006(15) -0.0035(15) 0.0052(16)
C22 0.026(2) 0.035(2) 0.0261(19) -0.0004(16) 0.0062(16) 0.0075(16)
C23 0.0225(19) 0.035(2) 0.0288(19) -0.0014(17) 0.0060(16) 0.0034(16)
C24 0.023(2) 0.034(2) 0.035(2) 0.0027(17) 0.0108(17) 0.0111(16)
C25 0.030(2) 0.032(2) 0.033(2) 0.0003(17) 0.0097(17) 0.0043(17)
C26 0.0228(19) 0.032(2) 0.036(2) -0.0003(17) 0.0107(17) 0.0041(16)
C27 0.0222(19) 0.036(2) 0.031(2) -0.0076(17) 0.0096(16) 0.0059(16)
C28 0.029(2) 0.034(2) 0.032(2) 0.0036(17) 0.0061(17) 0.0074(17)
C29 0.029(2) 0.030(2) 0.0266(19) 0.0002(15) 0.0108(16) 0.0060(16)
C30 0.039(2) 0.034(2) 0.040(2) 0.0095(19) 0.019(2) 0.0105(19)
C31 0.049(3) 0.055(3) 0.070(4) 0.032(3) 0.038(3) 0.025(3)
C32 0.034(2) 0.027(2) 0.041(2) -0.0034(18) 0.0042(19) 0.0028(17)
C33 0.035(2) 0.033(2) 0.046(3) 0.009(2) 0.002(2) 0.0000(18)
C34 0.053(3) 0.047(3) 0.069(4) -0.005(3) 0.030(3) -0.011(3)
C35 0.079(5) 0.048(3) 0.084(5) -0.001(3) 0.038(4) -0.016(3)
C36 0.060(4) 0.047(3) 0.064(4) 0.011(3) 0.013(3) -0.008(3)
C37 0.055(3) 0.030(2) 0.044(3) 0.005(2) 0.001(2) -0.003(2)
C38 0.043(3) 0.035(3) 0.042(2) 0.002(2) 0.011(2) 0.004(2)
C40 0.071(4) 0.059(4) 0.061(4) -0.002(3) -0.001(3) -0.018(3)
C41 0.028(2) 0.029(2) 0.0283(19) 0.0063(16) -0.0054(16) 0.0005(16)
C42 0.0194(18) 0.034(2) 0.0287(19) 0.0065(16) -0.0051(15) 0.0036(15)
C43 0.0195(18) 0.030(2) 0.0291(19) 0.0017(16) 0.0024(15) 0.0037(15)
C44 0.0194(17) 0.032(2) 0.0255(19) -0.0017(15) -0.0037(14) 0.0078(15)
C45 0.0268(19) 0.0239(18) 0.0231(17) 0.0030(14) -0.0046(15) 0.0053(14)
C46 0.0156(17) 0.031(2) 0.0226(18) -0.0002(15) -0.0046(14) 0.0091(14)
C47 0.0209(18) 0.028(2) 0.0297(19) 0.0029(15) -0.0063(15) 0.0068(15)
C48 0.034(2) 0.067(3) 0.039(2) -0.020(2) -0.010(2) 0.028(2)
C49 0.0231(19) 0.034(2) 0.0275(19) -0.0063(16) -0.0074(16) 0.0081(16)
C50 0.0210(17) 0.0255(19) 0.0262(18) 0.0003(16) -0.0025(16) 0.0050(14)
C51 0.024(2) 0.038(2) 0.029(2) -0.0069(17) -0.0084(16) 0.0082(17)
C52 0.0275(19) 0.024(2) 0.0261(18) 0.0004(15) -0.0010(15) 0.0035(15)
C53 0.0219(18) 0.030(2) 0.026(2) -0.0007(15) -0.0024(15) -0.0029(15)
C54 0.026(2) 0.035(2) 0.029(2) 0.0008(16) 0.0001(16) 0.0027(17)
C55 0.026(2) 0.046(3) 0.032(2) -0.0001(18) 0.0032(17) -0.0009(18)
C56 0.030(2) 0.043(3) 0.031(2) -0.0018(19) 0.0055(18) -0.0003(19)
C57 0.026(2) 0.030(2) 0.037(2) -0.0020(17) 0.0005(17) 0.0017(16)
C58 0.0270(19) 0.035(2) 0.0245(18) -0.0022(16) 0.0010(16) -0.0013(16)
C59 0.037(3) 0.058(3) 0.046(3) 0.013(2) 0.013(2) 0.012(2)
C60 0.032(2) 0.041(3) 0.057(3) 0.004(2) 0.010(2) 0.0092(19)
C61 0.0134(16) 0.032(2) 0.036(2) 0.0117(17) -0.0040(16) 0.0013(14)
C62 0.0220(19) 0.0235(19) 0.039(2) 0.0074(16) -0.0006(16) 0.0054(15)
C63 0.0130(17) 0.034(2) 0.034(2) 0.0047(17) 0.0040(15) 0.0032(15)
C64 0.0271(19) 0.026(2) 0.035(2) 0.0000(17) -0.0022(17) 0.0084(15)
C65 0.0138(17) 0.043(2) 0.035(2) 0.0121(18) -0.0005(16) 0.0080(16)
C66 0.0207(19) 0.039(2) 0.042(2) 0.0141(19) 0.0045(17) 0.0082(17)
C67 0.0188(18) 0.039(2) 0.041(2) 0.0132(19) 0.0022(17) 0.0072(17)
C68 0.036(2) 0.033(2) 0.040(2) -0.0024(18) -0.0169(19) 0.0037(18)
C69 0.0239(19) 0.032(2) 0.032(2) -0.0023(16) -0.0037(16) 0.0034(16)
C70 0.0220(18) 0.035(2) 0.0266(19) 0.0030(16) 0.0008(15) 0.0071(16)
C71 0.038(3) 0.044(3) 0.037(2) 0.000(2) -0.0045(19) 0.025(2)
C72 0.028(2) 0.040(3) 0.032(2) -0.0009(18) 0.0004(17) 0.0054(18)
C73 0.031(2) 0.045(3) 0.044(2) -0.007(2) 0.010(2) -0.0008(18)
C74 0.037(2) 0.041(3) 0.054(3) 0.002(2) 0.012(2) 0.006(2)
C75 0.045(3) 0.038(3) 0.080(4) -0.002(3) 0.019(3) 0.007(2)
C76 0.044(3) 0.044(3) 0.059(3) -0.012(2) 0.014(2) -0.001(2)
C77 0.043(3) 0.049(3) 0.040(3) -0.016(2) 0.007(2) -0.004(2)
C78 0.038(2) 0.042(3) 0.034(2) -0.0057(19) 0.0129(19) -0.002(2)
C79 0.046(3) 0.055(4) 0.110(6) 0.006(4) 0.030(4) 0.013(3)
C80 0.064(4) 0.067(4) 0.045(3) -0.009(3) 0.023(3) -0.001(3)
Ag1 0.02473(15) 0.03989(18) 0.03595(17) -0.01619(14) -0.01081(14) 0.01342(12)
Ag2 0.02233(14) 0.03528(16) 0.02758(14) -0.00570(13) -0.00374(13) 0.01093(12)
Ag3 0.02282(13) 0.02849(15) 0.03304(15) 0.00753(13) 0.00792(13) 0.00453(11)
Ag4 0.02695(15) 0.03474(17) 0.04342(18) 0.01554(14) 0.01452(14) 0.00900(12)
N1 0.0194(15) 0.0240(16) 0.0284(16) 0.0002(13) 0.0103(13) 0.0002(12)
N2 0.0213(15) 0.0207(16) 0.0347(17) 0.0051(14) 0.0081(13) 0.0017(13)
N3 0.0205(16) 0.0226(17) 0.0334(17) -0.0021(13) 0.0058(13) 0.0009(13)
N4 0.0155(15) 0.0279(19) 0.0382(19) -0.0048(14) -0.0004(14) 0.0012(13)
N5 0.0242(17) 0.0339(19) 0.040(2) 0.0099(16) 0.0170(15) 0.0127(14)
N6 0.0253(17) 0.0220(17) 0.0331(17) 0.0049(14) 0.0122(14) 0.0035(13)
N7 0.0236(17) 0.0294(19) 0.0364(19) 0.0021(14) 0.0140(15) 0.0077(14)
N8 0.0271(18) 0.0303(19) 0.044(2) -0.0052(16) 0.0119(16) 0.0015(14)
N9 0.0177(15) 0.0316(18) 0.0253(16) -0.0033(13) 0.0004(12) 0.0115(13)
N10 0.0233(16) 0.036(2) 0.0298(18) -0.0079(15) -0.0081(13) 0.0117(15)
N11 0.0230(16) 0.0277(17) 0.0194(15) -0.0002(12) -0.0041(12) 0.0057(13)
N12 0.0223(16) 0.0296(18) 0.0288(17) 0.0051(14) -0.0044(14) 0.0041(13)
N13 0.0240(16) 0.0304(18) 0.0230(15) -0.0006(13) -0.0023(14) 0.0120(14)
N14 0.0221(16) 0.0313(18) 0.0283(17) -0.0078(14) -0.0047(13) 0.0119(14)
N15 0.0217(16) 0.0305(18) 0.0296(17) 0.0042(14) -0.0027(13) 0.0068(13)
N16 0.0232(18) 0.063(3) 0.041(2) 0.0183(19) 0.0059(16) 0.0150(18)
O1 0.0298(17) 0.046(2) 0.0494(19) -0.0238(16) -0.0021(14) -0.0008(14)
O2 0.0341(17) 0.046(2) 0.0407(17) -0.0201(15) 0.0037(14) 0.0083(14)
O3 0.0262(15) 0.0447(18) 0.0526(19) -0.0208(17) 0.0078(15) -0.0044(13)
O4 0.0313(16) 0.0397(18) 0.0352(16) -0.0085(13) 0.0052(13) 0.0030(13)
O5 0.0267(15) 0.0466(19) 0.0358(16) -0.0119(14) 0.0098(13) 0.0037(13)
O6 0.0370(17) 0.0338(17) 0.056(2) -0.0094(15) 0.0100(16) 0.0013(14)
O7 0.0257(15) 0.0312(16) 0.0389(16) 0.0100(12) -0.0006(13) 0.0035(12)
O8 0.0310(16) 0.0362(18) 0.0460(18) 0.0183(14) -0.0047(14) 0.0071(13)
O9 0.0287(14) 0.0387(17) 0.0296(15) 0.0104(13) 0.0014(13) 0.0050(12)
O10 0.0356(17) 0.049(2) 0.0395(17) 0.0202(15) 0.0134(14) 0.0169(15)
O11 0.0285(15) 0.0374(18) 0.0467(18) 0.0142(14) -0.0009(14) 0.0100(13)
O12 0.043(2) 0.090(3) 0.0415(19) 0.029(2) 0.0092(17) 0.0227(19)

loop_
_atom_type_symbol
_atom_type_description
_atom_type_scat_dispersion_real
_atom_type_scat_dispersion_imag
_atom_type_scat_source
C C 0.0033 0.0016 'International Tables Vol C Tables 4.2.6.8 and 6.1.1.4'
H H 0.0000 0.0000 'International Tables Vol C Tables 4.2.6.8 and 6.1.1.4'
Ag Ag -0.8971 1.1015 'International Tables Vol C Tables 4.2.6.8 and 6.1.1.4'
N N 0.0061 0.0033 'International Tables Vol C Tables 4.2.6.8 and 6.1.1.4'
O O 0.0106 0.0060 'International Tables Vol C Tables 4.2.6.8 and 6.1.1.4'

loop_
_geom_angle_atom_site_label_1
_geom_angle_atom_site_label_2
_geom_angle_atom_site_label_3
_geom_angle
_geom_angle_site_symmetry_1
_geom_angle_site_symmetry_3
O2 C1 O1 123.2(4) . .
O2 C1 C2 118.4(4) . .
O1 C1 C2 118.3(4) . .
C7 C2 C3 120.2(4) . .
C7 C2 C1 119.2(4) . .
C3 C2 C1 120.5(4) . .
C4 C3 C2 118.3(4) . .
C4 C3 H3 120.9 . .
C2 C3 H3 120.9 . .
C3 C4 C5 123.4(4) . .
C3 C4 N3 118.9(4) . .
C5 C4 N3 117.7(4) . .
C4 C5 C6 117.8(4) . .
C4 C5 H5 121.1 . .
C6 C5 H5 121.1 . .
C5 C6 C7 119.2(4) . .
C5 C6 N4 124.8(4) . .
C7 C6 N4 115.9(3) . .
C2 C7 C6 121.0(4) . .
C2 C7 H7 119.5 . .
C6 C7 H7 119.5 . .
C9 C8 H8A 109.5 . .
C9 C8 H8B 109.5 . .
H8A C8 H8B 109.5 . .
C9 C8 H8C 109.5 . .
H8A C8 H8C 109.5 . .
H8B C8 H8C 109.5 . .
N2 C9 N3 108.5(4) . .
N2 C9 C8 126.9(4) . .
N3 C9 C8 124.6(4) . .
N1 C10 N3 108.6(3) . .
N1 C10 C11 126.9(4) . .
N3 C10 C11 124.5(3) . .
C10 C11 H11A 109.5 . .
C10 C11 H11B 109.5 . .
H11A C11 H11B 109.5 . .
C10 C11 H11C 109.5 . .
H11A C11 H11C 109.5 . .
H11B C11 H11C 109.5 . .
O3 C12 N4 122.9(4) . .
O3 C12 C13 121.4(4) . .
N4 C12 C13 115.6(4) . .
C18 C13 C14 119.4(4) . .
C18 C13 C12 117.0(4) . .
C14 C13 C12 123.0(4) . .
C15 C14 C13 121.0(4) . .
C15 C14 H14 119.5 . .
C13 C14 H14 119.5 . .
C14 C15 C16 118.3(4) . .
C14 C15 C19 119.6(4) . .
C16 C15 C19 122.1(4) . .
C15 C16 C17 122.6(4) . .
C15 C16 H16 118.7 . .
C17 C16 H16 118.7 . .
C18 C17 C16 117.8(4) . .
C18 C17 C20 120.7(4) . .
C16 C17 C20 121.5(4) . .
C17 C18 C13 120.8(4) . .
C17 C18 H18 119.6 . .
C13 C18 H18 119.6 . .
C15 C19 H19A 109.5 . .
C15 C19 H19B 109.5 . .
H19A C19 H19B 109.5 . .
C15 C19 H19C 109.5 . .
H19A C19 H19C 109.5 . .
H19B C19 H19C 109.5 . .
C17 C20 H20A 109.5 . .
C17 C20 H20B 109.5 . .
H20A C20 H20B 109.5 . .
C17 C20 H20C 109.5 . .
H20A C20 H20C 109.5 . .
H20B C20 H20C 109.5 . .
O5 C21 O4 124.5(4) . .
O5 C21 C22 117.8(4) . .
O4 C21 C22 117.6(4) . .
C23 C22 C27 119.2(4) . .
C23 C22 C21 120.9(4) . .
C27 C22 C21 119.8(4) . .
C24 C23 C22 119.2(4) . .
C24 C23 H23 120.4 . .
C22 C23 H23 120.4 . .
C23 C24 C25 123.3(4) . .
C23 C24 N7 119.7(4) . .
C25 C24 N7 117.0(4) . .
C24 C25 C26 116.9(4) . .
C24 C25 H25 121.5 . .
C26 C25 H25 121.5 . .
C27 C26 C25 119.8(4) . .
C27 C26 N8 116.6(4) . .
C25 C26 N8 123.6(4) . .
C26 C27 C22 121.4(4) . .
C26 C27 H27 119.3 . .
C22 C27 H27 119.3 . .
C29 C28 H28A 109.5 . .
C29 C28 H28B 109.5 . .
H28A C28 H28B 109.5 . .
C29 C28 H28C 109.5 . .
H28A C28 H28C 109.5 . .
H28B C28 H28C 109.5 . .
N6 C29 N7 108.6(4) . .
N6 C29 C28 126.5(4) . .
N7 C29 C28 124.9(4) . .
N5 C30 N7 109.1(4) . .
N5 C30 C31 126.6(4) . .
N7 C30 C31 124.2(4) . .
C30 C31 H31A 109.5 . .
C30 C31 H31B 109.5 . .
H31A C31 H31B 109.5 . .
C30 C31 H31C 109.5 . .
H31A C31 H31C 109.5 . .
H31B C31 H31C 109.5 . .
O6 C32 N8 121.7(4) . .
O6 C32 C33 122.1(4) . .
N8 C32 C33 116.2(4) . .
C38 C33 C34 119.6(5) . .
C38 C33 C32 118.6(4) . .
C34 C33 C32 121.7(5) . .
C33 C34 C35 119.7(6) . .
C33 C34 H34 120.2 . .
C35 C34 H34 120.2 . .
C36 C35 C34 119.9(6) . .
C36 C35 C39A 116.2(7) . .
C34 C35 C39A 122.3(7) . .
C36 C35 C39B 122.0(7) . .
C34 C35 C39B 116.3(8) . .
C39A C35 C39B 27.1(6) . .
C37 C36 C35 120.8(6) . .
C37 C36 H36 119.6 . .
C35 C36 H36 119.6 . .
C36 C37 C38 118.6(5) . .
C36 C37 C40 119.3(5) . .
C38 C37 C40 122.0(5) . .
C33 C38 C37 121.4(5) . .
C33 C38 H38 119.3 . .
C37 C38 H38 119.3 . .
C35 C39A H39A 109.5 . .
C35 C39A H39B 109.5 . .
H39A C39A H39B 109.5 . .
C35 C39A H39C 109.5 . .
H39A C39A H39C 109.5 . .
H39B C39A H39C 109.5 . .
C35 C39B H39D 109.5 . .
C35 C39B H39E 109.5 . .
H39D C39B H39E 109.5 . .
C35 C39B H39F 109.5 . .
H39D C39B H39F 109.5 . .
H39E C39B H39F 109.5 . .
C37 C40 H40A 109.5 . .
C37 C40 H40B 109.5 . .
H40A C40 H40B 109.5 . .
C37 C40 H40C 109.5 . .
H40A C40 H40C 109.5 . .
H40B C40 H40C 109.5 . .
O7 C41 O8 124.1(4) . .
O7 C41 C42 118.9(4) . .
O8 C41 C42 117.0(4) . .
C47 C42 C43 120.4(4) . .
C47 C42 C41 120.6(3) . .
C43 C42 C41 119.0(4) . .
C44 C43 C42 117.5(4) . .
C44 C43 H43 121.3 . .
C42 C43 H43 121.3 . .
C43 C44 C45 122.8(3) . .
C43 C44 N11 117.9(4) . .
C45 C44 N11 119.3(3) . .
C46 C45 C44 117.7(4) . .
C46 C45 H45 121.1 . .
C44 C45 H45 121.1 . .
C45 C46 C47 120.2(4) . .
C45 C46 N12 124.4(4) . .
C47 C46 N12 115.4(3) . .
C42 C47 C46 121.4(4) . .
C42 C47 H47 119.3 . .
C46 C47 H47 119.3 . .
C49 C48 H48A 109.5 . .
C49 C48 H48B 109.5 . .
H48A C48 H48B 109.5 . .
C49 C48 H48C 109.5 . .
H48A C48 H48C 109.5 . .
H48B C48 H48C 109.5 . .
N10 C49 N11 108.9(3) . .
N10 C49 C48 126.6(4) . .
N11 C49 C48 124.4(4) . .
N9 C50 N11 110.2(3) . .
N9 C50 C51 125.9(4) . .
N11 C50 C51 123.9(3) . .
C50 C51 H51A 109.5 . .
C50 C51 H51B 109.5 . .
H51A C51 H51B 109.5 . .
C50 C51 H51C 109.5 . .
H51A C51 H51C 109.5 . .
H51B C51 H51C 109.5 . .
O9 C52 N12 121.8(4) . .
O9 C52 C53 122.7(4) . .
N12 C52 C53 115.4(3) . .
C58 C53 C54 119.6(4) . .
C58 C53 C52 122.8(4) . .
C54 C53 C52 117.1(4) . .
C55 C54 C53 120.2(4) . .
C55 C54 H54 119.9 . .
C53 C54 H54 119.9 . .
C56 C55 C54 118.6(4) . .
C56 C55 C59 121.1(4) . .
C54 C55 C59 120.3(4) . .
C55 C56 C57 122.7(4) . .
C55 C56 H56 118.6 . .
C57 C56 H56 118.6 . .
C56 C57 C58 117.7(4) . .
C56 C57 C60 121.5(4) . .
C58 C57 C60 120.8(4) . .
C53 C58 C57 121.2(4) . .
C53 C58 H58 119.4 . .
C57 C58 H58 119.4 . .
C55 C59 H59A 109.5 . .
C55 C59 H59B 109.5 . .
H59A C59 H59B 109.5 . .
C55 C59 H59C 109.5 . .
H59A C59 H59C 109.5 . .
H59B C59 H59C 109.5 . .
C57 C60 H60A 109.5 . .
C57 C60 H60B 109.5 . .
H60A C60 H60B 109.5 . .
C57 C60 H60C 109.5 . .
H60A C60 H60C 109.5 . .
H60B C60 H60C 109.5 . .
O10 C61 O11 124.8(4) . .
O10 C61 C62 118.0(3) . .
O11 C61 C62 117.1(4) . .
C67 C62 C63 118.7(4) . .
C67 C62 C61 120.2(4) . .
C63 C62 C61 121.1(4) . .
C64 C63 C62 119.7(4) . .
C64 C63 H63 120.2 . .
C62 C63 H63 120.2 . .
C63 C64 C65 122.9(4) . .
C63 C64 N15 120.4(4) . .
C65 C64 N15 116.7(4) . .
C66 C65 C64 118.3(4) . .
C66 C65 H65 120.9 . .
C64 C65 H65 120.9 . .
C65 C66 N16 124.1(4) . .
C65 C66 C67 118.5(4) . .
N16 C66 C67 117.3(4) . .
C62 C67 C66 121.8(4) . .
C62 C67 H67 119.1 . .
C66 C67 H67 119.1 . .
C69 C68 H68A 109.5 . .
C69 C68 H68B 109.5 . .
H68A C68 H68B 109.5 . .
C69 C68 H68C 109.5 . .
H68A C68 H68C 109.5 . .
H68B C68 H68C 109.5 . .
N14 C69 N15 108.6(4) . .
N14 C69 C68 126.2(4) . .
N15 C69 C68 125.2(4) . .
N13 C70 N15 108.8(4) . .
N13 C70 C71 126.4(4) . .
N15 C70 C71 124.7(4) . .
C70 C71 H71A 109.5 . .
C70 C71 H71B 109.5 . .
H71A C71 H71B 109.5 . .
C70 C71 H71C 109.5 . .
H71A C71 H71C 109.5 . .
H71B C71 H71C 109.5 . .
O12 C72 N16 120.6(4) . .
O12 C72 C73 122.9(4) . .
N16 C72 C73 116.5(4) . .
C74 C73 C78 119.1(4) . .
C74 C73 C72 125.0(5) . .
C78 C73 C72 115.9(4) . .
C73 C74 C75 120.5(5) . .
C73 C74 H74 119.8 . .
C75 C74 H74 119.8 . .
C76 C75 C74 119.9(5) . .
C76 C75 C79 120.0(5) . .
C74 C75 C79 120.1(6) . .
C75 C76 C77 120.6(5) . .
C75 C76 H76 119.7 . .
C77 C76 H76 119.7 . .
C78 C77 C76 118.5(5) . .
C78 C77 C80 122.1(5) . .
C76 C77 C80 119.4(5) . .
C77 C78 C73 121.4(5) . .
C77 C78 H78 119.3 . .
C73 C78 H78 119.3 . .
C75 C79 H79A 109.5 . .
C75 C79 H79B 109.5 . .
H79A C79 H79B 109.5 . .
C75 C79 H79C 109.5 . .
H79A C79 H79C 109.5 . .
H79B C79 H79C 109.5 . .
C77 C80 H80A 109.5 . .
C77 C80 H80B 109.5 . .
H80A C80 H80B 109.5 . .
C77 C80 H80C 109.5 . .
H80A C80 H80C 109.5 . .
H80B C80 H80C 109.5 . .
N14 Ag1 N10 126.15(12) . .
N14 Ag1 O1 132.87(12) . .
N10 Ag1 O1 100.83(12) . .
N9 Ag2 N13 123.34(12) . .
N9 Ag2 O4 130.64(12) . .
N13 Ag2 O4 104.58(12) . .
N6 Ag3 N1 124.11(12) 5_544 .
N6 Ag3 O10 128.89(13) 5_544 7_644
N1 Ag3 O10 106.36(13) . 7_644
N2 Ag4 N5 123.11(12) . 5_544
N2 Ag4 O7 136.17(11) . 3_754
N5 Ag4 O7 100.40(12) 5_544 3_754
C10 N1 N2 107.4(3) . .
C10 N1 Ag3 135.6(3) . .
N2 N1 Ag3 116.7(2) . .
C9 N2 N1 108.6(3) . .
C9 N2 Ag4 131.4(3) . .
N1 N2 Ag4 119.7(2) . .
C9 N3 C10 106.9(3) . .
C9 N3 C4 125.6(4) . .
C10 N3 C4 127.4(3) . .
C12 N4 C6 125.8(3) . .
C12 N4 H4 117.1 . .
C6 N4 H4 117.1 . .
C30 N5 N6 107.7(3) . .
C30 N5 Ag4 133.0(3) . 5_455
N6 N5 Ag4 118.5(2) . 5_455
C29 N6 N5 108.8(3) . .
C29 N6 Ag3 133.4(3) . 5_455
N5 N6 Ag3 117.8(2) . 5_455
C30 N7 C29 105.8(3) . .
C30 N7 C24 126.6(4) . .
C29 N7 C24 127.3(4) . .
C32 N8 C26 128.4(4) . .
C32 N8 H8 115.8 . .
C26 N8 H8 115.8 . .
C50 N9 N10 107.5(3) . .
C50 N9 Ag2 132.6(3) . .
N10 N9 Ag2 119.9(2) . .
C49 N10 N9 108.1(3) . .
C49 N10 Ag1 137.0(3) . .
N9 N10 Ag1 114.9(2) . .
C50 N11 C49 105.3(3) . .
C50 N11 C44 127.6(3) . .
C49 N11 C44 126.7(3) . .
C52 N12 C46 128.3(3) . .
C52 N12 H12 115.9 . .
C46 N12 H12 115.9 . .
C70 N13 N14 107.4(3) . .
C70 N13 Ag2 134.1(3) . .
N14 N13 Ag2 118.5(2) . .
C69 N14 N13 108.9(3) . .
C69 N14 Ag1 134.3(3) . .
N13 N14 Ag1 116.1(2) . .
C70 N15 C69 106.3(3) . .
C70 N15 C64 126.9(4) . .
C69 N15 C64 126.7(3) . .
C72 N16 C66 127.5(4) . .
C72 N16 H16A 116.2 . .
C66 N16 H16A 116.2 . .
C1 O1 Ag1 101.1(3) . .
C21 O4 Ag2 102.8(3) . .
C41 O7 Ag4 99.5(2) . 3_755
C61 O10 Ag3 103.9(3) . 7_654

loop_
_geom_bond_atom_site_label_1
_geom_bond_atom_site_label_2
_geom_bond_distance
_geom_bond_site_symmetry_2
C1 O2 1.265(6) .
C1 O1 1.276(6) .
C1 C2 1.500(6) .
C2 C7 1.366(6) .
C2 C3 1.388(6) .
C3 C4 1.371(6) .
C3 H3 0.9500 .
C4 C5 1.383(6) .
C4 N3 1.452(5) .
C5 C6 1.395(5) .
C5 H5 0.9500 .
C6 C7 1.407(6) .
C6 N4 1.415(5) .
C7 H7 0.9500 .
C8 C9 1.476(6) .
C8 H8A 0.9800 .
C8 H8B 0.9800 .
C8 H8C 0.9800 .
C9 N2 1.308(5) .
C9 N3 1.362(5) .
C10 N1 1.316(5) .
C10 N3 1.370(5) .
C10 C11 1.470(6) .
C11 H11A 0.9800 .
C11 H11B 0.9800 .
C11 H11C 0.9800 .
C12 O3 1.230(5) .
C12 N4 1.359(6) .
C12 C13 1.504(6) .
C13 C18 1.398(6) .
C13 C14 1.410(6) .
C14 C15 1.384(6) .
C14 H14 0.9500 .
C15 C16 1.390(7) .
C15 C19 1.501(6) .
C16 C17 1.409(7) .
C16 H16 0.9500 .
C17 C18 1.395(6) .
C17 C20 1.490(6) .
C18 H18 0.9500 .
C19 H19A 0.9800 .
C19 H19B 0.9800 .
C19 H19C 0.9800 .
C20 H20A 0.9800 .
C20 H20B 0.9800 .
C20 H20C 0.9800 .
C21 O5 1.253(5) .
C21 O4 1.269(6) .
C21 C22 1.513(6) .
C22 C23 1.378(5) .
C22 C27 1.397(6) .
C23 C24 1.371(6) .
C23 H23 0.9500 .
C24 C25 1.393(7) .
C24 N7 1.447(5) .
C25 C26 1.412(6) .
C25 H25 0.9500 .
C26 C27 1.378(6) .
C26 N8 1.413(6) .
C27 H27 0.9500 .
C28 C29 1.480(6) .
C28 H28A 0.9800 .
C28 H28B 0.9800 .
C28 H28C 0.9800 .
C29 N6 1.306(5) .
C29 N7 1.380(5) .
C30 N5 1.314(6) .
C30 N7 1.371(6) .
C30 C31 1.490(7) .
C31 H31A 0.9800 .
C31 H31B 0.9800 .
C31 H31C 0.9800 .
C32 O6 1.231(6) .
C32 N8 1.380(6) .
C32 C33 1.495(7) .
C33 C38 1.389(7) .
C33 C34 1.390(7) .
C34 C35 1.401(8) .
C34 H34 0.9500 .
C35 C36 1.396(10) .
C35 C39A 1.523(14) .
C35 C39B 1.581(16) .
C36 C37 1.385(8) .
C36 H36 0.9500 .
C37 C38 1.398(7) .
C37 C40 1.491(8) .
C38 H38 0.9500 .
C39A H39A 0.9800 .
C39A H39B 0.9800 .
C39A H39C 0.9800 .
C39B H39D 0.9800 .
C39B H39E 0.9800 .
C39B H39F 0.9800 .
C40 H40A 0.9800 .
C40 H40B 0.9800 .
C40 H40C 0.9800 .
C41 O7 1.262(5) .
C41 O8 1.265(5) .
C41 C42 1.507(5) .
C42 C47 1.367(6) .
C42 C43 1.416(5) .
C43 C44 1.387(6) .
C43 H43 0.9500 .
C44 C45 1.410(6) .
C44 N11 1.434(5) .
C45 C46 1.391(5) .
C45 H45 0.9500 .
C46 C47 1.395(5) .
C46 N12 1.400(5) .
C47 H47 0.9500 .
C48 C49 1.482(6) .
C48 H48A 0.9800 .
C48 H48B 0.9800 .
C48 H48C 0.9800 .
C49 N10 1.304(5) .
C49 N11 1.390(5) .
C50 N9 1.301(5) .
C50 N11 1.367(5) .
C50 C51 1.477(6) .
C51 H51A 0.9800 .
C51 H51B 0.9800 .
C51 H51C 0.9800 .
C52 O9 1.237(5) .
C52 N12 1.366(5) .
C52 C53 1.503(6) .
C53 C58 1.379(6) .
C53 C54 1.411(6) .
C54 C55 1.397(6) .
C54 H54 0.9500 .
C55 C56 1.388(7) .
C55 C59 1.510(7) .
C56 C57 1.389(7) .
C56 H56 0.9500 .
C57 C58 1.410(6) .
C57 C60 1.503(6) .
C58 H58 0.9500 .
C59 H59A 0.9800 .
C59 H59B 0.9800 .
C59 H59C 0.9800 .
C60 H60A 0.9800 .
C60 H60B 0.9800 .
C60 H60C 0.9800 .
C61 O10 1.253(5) .
C61 O11 1.266(5) .
C61 C62 1.518(6) .
C62 C67 1.383(6) .
C62 C63 1.401(5) .
C63 C64 1.343(6) .
C63 H63 0.9500 .
C64 C65 1.404(6) .
C64 N15 1.452(5) .
C65 C66 1.394(6) .
C65 H65 0.9500 .
C66 N16 1.395(6) .
C66 C67 1.403(6) .
C67 H67 0.9500 .
C68 C69 1.492(6) .
C68 H68A 0.9800 .
C68 H68B 0.9800 .
C68 H68C 0.9800 .
C69 N14 1.296(5) .
C69 N15 1.376(6) .
C70 N13 1.312(5) .
C70 N15 1.374(5) .
C70 C71 1.464(6) .
C71 H71A 0.9800 .
C71 H71B 0.9800 .
C71 H71C 0.9800 .
C72 O12 1.197(6) .
C72 N16 1.367(6) .
C72 C73 1.504(6) .
C73 C74 1.377(7) .
C73 C78 1.408(7) .
C74 C75 1.394(7) .
C74 H74 0.9500 .
C75 C76 1.387(9) .
C75 C79 1.539(9) .
C76 C77 1.405(9) .
C76 H76 0.9500 .
C77 C78 1.378(7) .
C77 C80 1.515(8) .
C78 H78 0.9500 .
C79 H79A 0.9800 .
C79 H79B 0.9800 .
C79 H79C 0.9800 .
C80 H80A 0.9800 .
C80 H80B 0.9800 .
C80 H80C 0.9800 .
Ag1 N14 2.219(3) .
Ag1 N10 2.253(3) .
Ag1 O1 2.342(3) .
Ag2 N9 2.206(3) .
Ag2 N13 2.252(3) .
Ag2 O4 2.325(3) .
Ag3 N6 2.216(3) 5_544
Ag3 N1 2.249(3) .
Ag3 O10 2.319(3) 7_644
Ag4 N2 2.200(3) .
Ag4 N5 2.247(3) 5_544
Ag4 O7 2.358(3) 3_754
N1 N2 1.385(5) .
N4 H4 0.8800 .
N5 N6 1.375(5) .
N5 Ag4 2.247(3) 5_455
N6 Ag3 2.216(3) 5_455
N8 H8 0.8800 .
N9 N10 1.395(5) .
N12 H12 0.8800 .
N13 N14 1.389(5) .
N16 H16A 0.8800 .
O7 Ag4 2.358(3) 3_755
O10 Ag3 2.319(3) 7_654
